data_7135040
loop_
_publ_author_name
'Shen, Chunjie'
'Zhou, Huan'
'Hu, Chenhui'
'Yang, Zhihua'
'Zhang, Feng'
'Pan, Shilie'

_publ_section_title
;
 CN<sub>4</sub>H<sub>7</sub>B<sub>3</sub>O<sub>3</sub>F<sub>2</sub>(OH)<sub>2</sub>:
 short-wave UV hydroxyfluorooxyborate crystals with large birefringence.
;
_journal_issue 87
_journal_name_full 'Chemical communications (Cambridge, England)'
_journal_page_first 16997
_journal_page_last 17000
_journal_paper_doi 10.1039/d5cc04333f
_journal_volume 61
_journal_year 2025
_chemical_formula_moiety 'B3 F2 H2 O5, C H7 N4'
_chemical_formula_sum 'C H9 B3 F2 N4 O5'
_chemical_formula_weight 227.55
_space_group_crystal_system triclinic
_space_group_IT_number 2
_space_group_name_Hall '-P 1'
_space_group_name_H-M_alt 'P -1'
_atom_sites_solution_hydrogens mixed
_atom_sites_solution_primary iterative
_audit_creation_date 2025-06-13
_audit_creation_method
;
Olex2 1.5
(compiled 2025.05.22 svn.r631f81ec for OlexSys, GUI svn.r7248)
;
_audit_update_record
;
2025-07-29 deposited with the CCDC.	2025-09-24 downloaded from the CCDC.
;
_cell_angle_alpha 107.653(9)
_cell_angle_beta 101.435(9)
_cell_angle_gamma 95.312(9)
_cell_formula_units_Z 2
_cell_length_a 7.2945(18)
_cell_length_b 7.969(2)
_cell_length_c 8.237(2)
_cell_measurement_reflns_used 1515
_cell_measurement_temperature 296.15
_cell_measurement_theta_max 23.95
_cell_measurement_theta_min 2.67
_cell_volume 441.19(19)
_computing_cell_refinement 'SAINT V8.40B (?, 2016)'
_computing_data_reduction 'SAINT V8.40B (?, 2016)'
_computing_molecular_graphics 'Olex2 1.5 (Dolomanov et al., 2009)'
_computing_publication_material 'Olex2 1.5 (Dolomanov et al., 2009)'
_computing_structure_refinement 'SHELXL 2018/3 (Sheldrick, 2015)'
_computing_structure_solution 'olex2.solve 1.5 (Bourhis et al., 2015)'
_diffrn_ambient_temperature 296.15
_diffrn_measured_fraction_theta_full 1.000
_diffrn_measured_fraction_theta_max 1.000
_diffrn_measurement_device_type 'Bruker APEX-II CCD'
_diffrn_measurement_method '\f and \w scans'
_diffrn_radiation_type MoK\a
_diffrn_radiation_wavelength 0.71073
_diffrn_reflns_av_R_equivalents 0.0558
_diffrn_reflns_av_unetI/netI 0.0465
_diffrn_reflns_Laue_measured_fraction_full 1.000
_diffrn_reflns_Laue_measured_fraction_max 1.000
_diffrn_reflns_limit_h_max 9
_diffrn_reflns_limit_h_min -8
_diffrn_reflns_limit_k_max 10
_diffrn_reflns_limit_k_min -10
_diffrn_reflns_limit_l_max 10
_diffrn_reflns_limit_l_min -10
_diffrn_reflns_number 9116
_diffrn_reflns_point_group_measured_fraction_full 1.000
_diffrn_reflns_point_group_measured_fraction_max 1.000
_diffrn_reflns_theta_full 25.242
_diffrn_reflns_theta_max 27.518
_diffrn_reflns_theta_min 2.672
_exptl_absorpt_coefficient_mu 0.173
_exptl_absorpt_correction_T_max 0.7456
_exptl_absorpt_correction_T_min 0.6429
_exptl_absorpt_correction_type none
_exptl_absorpt_process_details
;
SADABS-2016/2 (Bruker,2016/2) was used for absorption correction.
wR2(int) was 0.0832 before and 0.0540 after correction.
The Ratio of minimum to maximum transmission is 0.8623.
The \l/2 correction factor is Not present.
;
_exptl_crystal_colour 'clear light colourless'
_exptl_crystal_colour_lustre clear
_exptl_crystal_colour_modifier light
_exptl_crystal_colour_primary colourless
_exptl_crystal_density_diffrn 1.713
_exptl_crystal_description block
_exptl_crystal_F_000 232
_exptl_crystal_size_max 0.127
_exptl_crystal_size_mid 0.122
_exptl_crystal_size_min 0.07
_refine_diff_density_max 0.201
_refine_diff_density_min -0.213
_refine_diff_density_rms 0.053
_refine_ls_extinction_method none
_refine_ls_goodness_of_fit_ref 1.026
_refine_ls_hydrogen_treatment constr
_refine_ls_matrix_type full
_refine_ls_number_parameters 139
_refine_ls_number_reflns 2040
_refine_ls_number_restraints 0
_refine_ls_restrained_S_all 1.026
_refine_ls_R_factor_all 0.0718
_refine_ls_R_factor_gt 0.0429
_refine_ls_shift/su_max 0.000
_refine_ls_shift/su_mean 0.000
_refine_ls_structure_factor_coef Fsqd
_refine_ls_weighting_details 'w=1/[\s^2^(Fo^2^)+(0.0518P)^2^+0.0897P] where P=(Fo^2^+2Fc^2^)/3'
_refine_ls_weighting_scheme calc
_refine_ls_wR_factor_gt 0.1002
_refine_ls_wR_factor_ref 0.1189
_reflns_Friedel_coverage 0.000
_reflns_number_gt 1349
_reflns_number_total 2040
_reflns_threshold_expression 'I > 2\s(I)'
_cod_data_source_file d5cc04333f2.cif
_cod_data_source_block 333
_cod_depositor_comments 'Adding full bibliography for 7135040.cif.'
_cod_original_cell_volume 441.2(2)
_cod_database_code 7135040
_shelx_shelxl_version_number 2018/3
_shelx_space_group_comment
;
The symmetry employed for this shelxl refinement is uniquely defined
by the following loop, which should always be used as a source of
symmetry information in preference to the above space-group names.
They are only intended as comments.
;
_shelx_estimated_absorpt_t_max 0.988
_shelx_estimated_absorpt_t_min 0.978
_olex2_refinement_description
;
1. Fixed Uiso
 At 1.2 times of:
  All N(H) groups, All N(H,H) groups
 At 1.5 times of:
  All O(H) groups
2.a Rotating group:
 N4(H4A,H4B)
2.b Aromatic/amide H refined with riding coordinates:
 N3(H3)
2.c X=CH2 refined with riding coordinates:
 N2(H2A,H2B), N1(H1A,H1B)
2.d Idealised tetrahedral OH refined as rotating group:
 O5(H5), O1(H1)
;
_olex2_submission_special_instructions 'No special instructions were received'

loop_
_space_group_symop_operation_xyz
'x, y, z'
'-x, -y, -z'

loop_
_atom_site_label
_atom_site_type_symbol
_atom_site_fract_x
_atom_site_fract_y
_atom_site_fract_z
_atom_site_U_iso_or_equiv
_atom_site_adp_type
_atom_site_occupancy
_atom_site_site_symmetry_order
_atom_site_calc_flag
_atom_site_refinement_flags_posn
_atom_site_refinement_flags_adp
_atom_site_refinement_flags_occupancy
_atom_site_disorder_assembly
_atom_site_disorder_group
F1 F 0.90198(18) 0.70271(18) 0.36071(16) 0.0426(4) Uani 1 1 d . . . . .
F2 F 0.7521(2) 0.93310(18) 0.33440(18) 0.0512(4) Uani 1 1 d . . . . .
O4 O 0.6774(2) 0.78697(19) 0.52433(16) 0.0331(4) Uani 1 1 d . . . . .
O3 O 0.3688(2) 0.61642(19) 0.38602(17) 0.0323(4) Uani 1 1 d . . . . .
O5 O 0.4657(2) 0.7565(2) 0.69501(17) 0.0351(4) Uani 1 1 d . . . . .
H5 H 0.351173 0.733207 0.684205 0.053 Uiso 1 1 calc R U . . .
O2 O 0.5861(2) 0.6412(2) 0.21070(17) 0.0373(4) Uani 1 1 d . . . . .
O1 O 0.2808(2) 0.4672(2) 0.08410(17) 0.0397(4) Uani 1 1 d . . . . .
H1 H 0.326230 0.441131 -0.002003 0.060 Uiso 1 1 calc R U . . .
N2 N -0.2804(3) 0.0191(2) 0.0033(2) 0.0357(4) Uani 1 1 d . . . . .
H2A H -0.350339 -0.068123 -0.082926 0.043 Uiso 1 1 calc R U . . .
H2B H -0.289217 0.031656 0.108810 0.043 Uiso 1 1 calc R U . . .
N3 N -0.0499(3) 0.2686(2) 0.1054(2) 0.0365(4) Uani 1 1 d . . . . .
H3 H 0.041515 0.330680 0.086672 0.044 Uiso 1 1 calc R U . . .
N4 N -0.0815(3) 0.3109(3) 0.2750(2) 0.0370(5) Uani 1 1 d . . . . .
H4A H 0.002533 0.274509 0.340795 0.044 Uiso 1 1 d R U . . .
H4B H -0.074035 0.425240 0.321226 0.044 Uiso 1 1 d R U . . .
N1 N -0.1456(3) 0.1149(3) -0.1885(2) 0.0421(5) Uani 1 1 d . . . . .
H1A H -0.215342 0.027747 -0.275013 0.050 Uiso 1 1 calc R U . . .
H1B H -0.066689 0.189808 -0.207235 0.050 Uiso 1 1 calc R U . . .
C1 C -0.1597(3) 0.1336(3) -0.0261(3) 0.0290(4) Uani 1 1 d . . . . .
B3 B 0.5031(3) 0.7202(3) 0.5338(3) 0.0273(5) Uani 1 1 d . . . . .
B1 B 0.4153(3) 0.5748(3) 0.2262(3) 0.0298(5) Uani 1 1 d . . . . .
B2 B 0.7269(3) 0.7673(3) 0.3579(3) 0.0287(5) Uani 1 1 d . . . . .

loop_
_atom_site_aniso_label
_atom_site_aniso_U_11
_atom_site_aniso_U_22
_atom_site_aniso_U_33
_atom_site_aniso_U_23
_atom_site_aniso_U_13
_atom_site_aniso_U_12
F1 0.0353(8) 0.0523(8) 0.0400(7) 0.0123(6) 0.0123(6) 0.0088(6)
F2 0.0671(10) 0.0406(8) 0.0520(8) 0.0240(7) 0.0175(7) 0.0026(7)
O4 0.0335(8) 0.0387(8) 0.0220(7) 0.0046(6) 0.0089(6) -0.0053(7)
O3 0.0284(8) 0.0399(8) 0.0249(7) 0.0053(6) 0.0100(6) -0.0018(7)
O5 0.0325(9) 0.0439(9) 0.0252(7) 0.0038(6) 0.0128(6) 0.0017(7)
O2 0.0318(9) 0.0500(10) 0.0220(7) 0.0033(6) 0.0088(6) -0.0086(7)
O1 0.0318(9) 0.0541(10) 0.0238(7) 0.0027(7) 0.0077(6) -0.0074(7)
N2 0.0373(11) 0.0348(10) 0.0276(9) 0.0013(7) 0.0114(8) -0.0077(8)
N3 0.0329(10) 0.0376(10) 0.0318(9) 0.0028(8) 0.0112(8) -0.0071(8)
N4 0.0402(12) 0.0373(10) 0.0266(9) 0.0044(7) 0.0042(8) 0.0025(9)
N1 0.0474(13) 0.0419(11) 0.0323(10) 0.0064(8) 0.0159(9) -0.0089(9)
C1 0.0254(11) 0.0295(11) 0.0323(10) 0.0081(8) 0.0106(8) 0.0042(9)
B3 0.0301(13) 0.0275(12) 0.0240(11) 0.0064(9) 0.0092(9) 0.0050(10)
B1 0.0267(12) 0.0365(13) 0.0239(11) 0.0077(9) 0.0069(9) 0.0004(10)
B2 0.0298(13) 0.0320(12) 0.0240(11) 0.0084(9) 0.0096(9) 0.0001(10)

loop_
_atom_type_symbol
_atom_type_description
_atom_type_scat_dispersion_real
_atom_type_scat_dispersion_imag
_atom_type_scat_source
C C 0.0033 0.0016 'International Tables Vol C Tables 4.2.6.8 and 6.1.1.4'
H H 0.0000 0.0000 'International Tables Vol C Tables 4.2.6.8 and 6.1.1.4'
B B 0.0013 0.0007 'International Tables Vol C Tables 4.2.6.8 and 6.1.1.4'
F F 0.0171 0.0103 'International Tables Vol C Tables 4.2.6.8 and 6.1.1.4'
N N 0.0061 0.0033 'International Tables Vol C Tables 4.2.6.8 and 6.1.1.4'
O O 0.0106 0.0060 'International Tables Vol C Tables 4.2.6.8 and 6.1.1.4'

loop_
_geom_angle_atom_site_label_1
_geom_angle_atom_site_label_2
_geom_angle_atom_site_label_3
_geom_angle
_geom_angle_site_symmetry_1
_geom_angle_site_symmetry_3
_geom_angle_publ_flag
B3 O4 B2 122.24(16) . . ?
B1 O3 B3 118.89(17) . . ?
B3 O5 H5 109.5 . . ?
B1 O2 B2 122.69(16) . . ?
B1 O1 H1 109.5 . . ?
H2A N2 H2B 120.0 . . ?
C1 N2 H2A 120.0 . . ?
C1 N2 H2B 120.0 . . ?
N4 N3 H3 119.7 . . ?
C1 N3 H3 119.7 . . ?
C1 N3 N4 120.63(17) . . ?
N3 N4 H4A 109.9 . . ?
N3 N4 H4B 110.3 . . ?
H4A N4 H4B 108.9 . . ?
H1A N1 H1B 120.0 . . ?
C1 N1 H1A 120.0 . . ?
C1 N1 H1B 120.0 . . ?
N2 C1 N3 120.87(18) . . ?
N2 C1 N1 120.23(19) . . ?
N1 C1 N3 118.90(19) . . ?
O4 B3 O3 121.52(17) . . ?
O4 B3 O5 117.90(19) . . ?
O5 B3 O3 120.58(19) . . ?
O2 B1 O3 121.37(19) . . ?
O2 B1 O1 121.50(18) . . ?
O1 B1 O3 117.12(19) . . ?
F1 B2 O4 109.22(17) . . ?
F1 B2 O2 107.57(17) . . ?
F2 B2 F1 107.36(17) . . ?
F2 B2 O4 109.84(17) . . ?
F2 B2 O2 110.46(17) . . ?
O4 B2 O2 112.23(17) . . ?

loop_
_geom_bond_atom_site_label_1
_geom_bond_atom_site_label_2
_geom_bond_distance
_geom_bond_site_symmetry_2
_geom_bond_publ_flag
F1 B2 1.419(3) . ?
F2 B2 1.393(3) . ?
O4 B3 1.358(3) . ?
O4 B2 1.453(2) . ?
O3 B3 1.376(3) . ?
O3 B1 1.375(3) . ?
O5 H5 0.8200 . ?
O5 B3 1.359(2) . ?
O2 B1 1.353(3) . ?
O2 B2 1.453(3) . ?
O1 H1 0.8200 . ?
O1 B1 1.359(3) . ?
N2 H2A 0.8600 . ?
N2 H2B 0.8600 . ?
N2 C1 1.318(3) . ?
N3 H3 0.8600 . ?
N3 N4 1.405(2) . ?
N3 C1 1.327(3) . ?
N4 H4A 0.8660 . ?
N4 H4B 0.8662 . ?
N1 H1A 0.8600 . ?
N1 H1B 0.8600 . ?
N1 C1 1.326(3) . ?

loop_
_geom_hbond_atom_site_label_D
_geom_hbond_atom_site_label_H
_geom_hbond_atom_site_label_A
_geom_hbond_distance_DH
_geom_hbond_distance_HA
_geom_hbond_distance_DA
_geom_hbond_angle_DHA
_geom_hbond_site_symmetry_A
_geom_hbond_publ_flag
O5 H5 N4 0.82 2.08 2.878(2) 165.5 2_566 yes
O1 H1 O2 0.82 1.90 2.7207(19) 174.2 2_665 yes
N3 H3 O1 0.86 1.98 2.826(2) 169.0 . yes

loop_
_geom_torsion_atom_site_label_1
_geom_torsion_atom_site_label_2
_geom_torsion_atom_site_label_3
_geom_torsion_atom_site_label_4
_geom_torsion
_geom_torsion_site_symmetry_1
_geom_torsion_site_symmetry_2
_geom_torsion_site_symmetry_3
_geom_torsion_site_symmetry_4
_geom_torsion_publ_flag
N4 N3 C1 N2 -10.9(3) . . . . ?
N4 N3 C1 N1 169.40(19) . . . . ?
B3 O4 B2 F1 -130.8(2) . . . . ?
B3 O4 B2 F2 111.7(2) . . . . ?
B3 O4 B2 O2 -11.5(3) . . . . ?
B3 O3 B1 O2 -3.4(3) . . . . ?
B3 O3 B1 O1 177.93(19) . . . . ?
B1 O3 B3 O4 2.2(3) . . . . ?
B1 O3 B3 O5 -176.6(2) . . . . ?
B1 O2 B2 F1 130.6(2) . . . . ?
B1 O2 B2 F2 -112.5(2) . . . . ?
B1 O2 B2 O4 10.4(3) . . . . ?
B2 O4 B3 O3 5.8(3) . . . . ?
B2 O4 B3 O5 -175.31(19) . . . . ?
B2 O2 B1 O3 -3.5(3) . . . . ?
B2 O2 B1 O1 175.1(2) . . . . ?
